data_4067002
loop_
_publ_author_name
'Kwon, Ki-Hyeok'
'Lee, Do W.'
'Yi, Chae S.'

_publ_section_title
;
 Chelate-Assisted Oxidative Coupling Reaction of Arylamides and
 Unactivated Alkenes: Mechanistic Evidence for Vinyl C-H Bond Activation
 Promoted by an Electrophilic Ruthenium-Hydride Catalyst.
;
_journal_issue 22
_journal_name_full Organometallics
_journal_page_first 5748
_journal_page_last 5750
_journal_paper_doi 10.1021/om100764c
_journal_volume 29
_journal_year 2010
_chemical_formula_sum 'C38 H55 B Cl2 F4 N O2 P Ru'
_chemical_formula_weight 847.58
_space_group_IT_number 2
_symmetry_cell_setting triclinic
_symmetry_space_group_name_Hall '-P 1'
_symmetry_space_group_name_H-M 'P -1'
_atom_sites_solution_hydrogens geom
_atom_sites_solution_primary direct
_atom_sites_solution_secondary difmap
_audit_creation_method SHELXL-97
_cell_angle_alpha 100.1596(12)
_cell_angle_beta 102.3207(11)
_cell_angle_gamma 103.8371(12)
_cell_formula_units_Z 2
_cell_length_a 10.23664(13)
_cell_length_b 12.0713(2)
_cell_length_c 16.7295(2)
_cell_measurement_reflns_used 59128
_cell_measurement_temperature 100
_cell_measurement_theta_max 37.741
_cell_measurement_theta_min 3.3682
_cell_volume 1903.84(5)
_computing_cell_refinement
;
 CrysAlisPro, Oxford Diffraction Ltd.,
 Version 1.171.33.55 (release 05-01-2010 CrysAlis171 .NET)
 (compiled Jan 5 2010,16:28:46)
;
_computing_data_collection
;
 CrysAlisPro, Oxford Diffraction Ltd.,
 Version 1.171.33.55 (release 05-01-2010 CrysAlis171 .NET)
 (compiled Jan 5 2010,16:28:46)
;
_computing_data_reduction
;
 CrysAlisPro, Oxford Diffraction Ltd.,
 Version 1.171.33.55 (release 05-01-2010 CrysAlis171 .NET)
 (compiled Jan 5 2010,16:28:46)
;
_computing_molecular_graphics
;
 OLEX2: a complete structure solution, refinement and analysis program.
 Dolomanov et al., J. Appl. Cryst. (2009). 42, 339-341
;
_computing_publication_material
;
 OLEX2: a complete structure solution, refinement and analysis program.
 Dolomanov et al., J. Appl. Cryst. (2009). 42, 339-341
;
_computing_structure_refinement 'SHELXL-97 (Sheldrick, 1997)'
_computing_structure_solution 'SHELXS-97 (Sheldrick, 1990)'
_diffrn_ambient_temperature 100
_diffrn_detector_area_resol_mean 10.3756
_diffrn_measured_fraction_theta_full 0.993
_diffrn_measured_fraction_theta_max 0.963
_diffrn_measurement_details
;
 1 omega -57.00 25.00 1.0000 11.2200
 omega____ theta____ kappa____ phi______ frames
 - 31.5067 0.0000 90.0000 82
 2 omega 24.00 108.00 1.0000 11.2200
 omega____ theta____ kappa____ phi______ frames
 - 31.5067 37.0000 -90.0000 84
 3 omega 5.00 84.00 1.0000 11.2200
 omega____ theta____ kappa____ phi______ frames
 - 31.5067 37.0000 60.0000 79
 4 omega 13.00 96.00 1.0000 11.2200
 omega____ theta____ kappa____ phi______ frames
 - 31.5067 -140.0000 135.0000 83
 5 omega 6.00 86.00 1.0000 11.2200
 omega____ theta____ kappa____ phi______ frames
 - 31.5067 77.0000 -180.0000 80
 6 omega -90.00 -29.00 1.0000 11.2200
 omega____ theta____ kappa____ phi______ frames
 - -31.8192 129.0000 -128.0000 61
 7 omega 5.00 108.00 1.0000 11.2200
 omega____ theta____ kappa____ phi______ frames
 - 31.5067 37.0000 150.0000 103
 8 omega -28.00 44.00 1.0000 11.2200
 omega____ theta____ kappa____ phi______ frames
 - -31.8192 37.0000 30.0000 72
 9 omega -98.00 -32.00 1.0000 11.2200
 omega____ theta____ kappa____ phi______ frames
 - -31.8192 140.0000 44.0000 66
 10 omega -111.00 2.00 1.0000 11.2200
 omega____ theta____ kappa____ phi______ frames
 - -31.8192 -77.0000 -90.0000 113
 11 omega -28.00 44.00 1.0000 11.2200
 omega____ theta____ kappa____ phi______ frames
 - -31.8192 37.0000 -120.0000 72
 12 omega -111.00 2.00 1.0000 11.2200
 omega____ theta____ kappa____ phi______ frames
 - -31.8192 -77.0000 30.0000 113
 13 omega -28.00 44.00 1.0000 11.2200
 omega____ theta____ kappa____ phi______ frames
 - -31.8192 37.0000 -150.0000 72
 14 omega -111.00 2.00 1.0000 11.2200
 omega____ theta____ kappa____ phi______ frames
 - -31.8192 -77.0000 150.0000 113
 15 omega -98.00 -65.00 1.0000 11.2200
 omega____ theta____ kappa____ phi______ frames
 - -31.8192 140.0000 -135.0000 33
 16 omega -28.00 44.00 1.0000 11.2200
 omega____ theta____ kappa____ phi______ frames
 - -31.8192 37.0000 -60.0000 72
;
_diffrn_measurement_device_type 'SuperNova, Dual, Cu at zero, Atlas'
_diffrn_measurement_method '\w scans'
_diffrn_orient_matrix_UB_11 0.0121916
_diffrn_orient_matrix_UB_12 0.0273754
_diffrn_orient_matrix_UB_13 0.043129
_diffrn_orient_matrix_UB_21 -0.0202818
_diffrn_orient_matrix_UB_22 0.0484006
_diffrn_orient_matrix_UB_23 -0.0116185
_diffrn_orient_matrix_UB_31 -0.0701755
_diffrn_orient_matrix_UB_32 -0.0281672
_diffrn_orient_matrix_UB_33 -0.0017637
_diffrn_radiation_monochromator mirror
_diffrn_radiation_source 'fine-focus sealed tube'
_diffrn_radiation_type 'Mo K\a'
_diffrn_radiation_wavelength 0.7107
_diffrn_reflns_av_R_equivalents 0.0279
_diffrn_reflns_av_sigmaI/netI 0.0237
_diffrn_reflns_limit_h_max 17
_diffrn_reflns_limit_h_min -17
_diffrn_reflns_limit_k_max 20
_diffrn_reflns_limit_k_min -20
_diffrn_reflns_limit_l_max 28
_diffrn_reflns_limit_l_min -28
_diffrn_reflns_number 95037
_diffrn_reflns_theta_full 30.00
_diffrn_reflns_theta_max 37.83
_diffrn_reflns_theta_min 3.38
_exptl_absorpt_coefficient_mu 0.649
_exptl_absorpt_correction_T_max 0.915
_exptl_absorpt_correction_T_min 0.811
_exptl_absorpt_correction_type gaussian
_exptl_absorpt_process_details
;
 CrysAlisPro, Oxford Diffraction Ltd.,
 Version 1.171.33.55 (release 05-01-2010 CrysAlis171 .NET)
 (compiled Jan 5 2010,16:28:46)
 Numerical absorption correction based on gaussian integration over
 a multifaceted crystal model
;
_exptl_crystal_colour orange
_exptl_crystal_colour_lustre clear
_exptl_crystal_colour_primary orange
_exptl_crystal_density_diffrn 1.479
_exptl_crystal_density_method 'not measured'
_exptl_crystal_description prism
_exptl_crystal_F_000 880
_exptl_crystal_size_max 0.4281
_exptl_crystal_size_mid 0.2686
_exptl_crystal_size_min 0.1765
_refine_diff_density_max 0.692
_refine_diff_density_min -0.496
_refine_diff_density_rms 0.065
_refine_ls_extinction_method none
_refine_ls_goodness_of_fit_ref 1.004
_refine_ls_hydrogen_treatment mixed
_refine_ls_matrix_type full
_refine_ls_number_parameters 487
_refine_ls_number_reflns 19744
_refine_ls_number_restraints 0
_refine_ls_restrained_S_all 1.004
_refine_ls_R_factor_all 0.0270
_refine_ls_R_factor_gt 0.0214
_refine_ls_shift/su_max 0.009
_refine_ls_shift/su_mean 0.000
_refine_ls_structure_factor_coef Fsqd
_refine_ls_weighting_details
;
calc w=1/[\s^2^(Fo^2^)+(0.0411P)^2^+0.0000P] where P=(Fo^2^+2Fc^2^)/3
;
_refine_ls_weighting_scheme calc
_refine_ls_wR_factor_gt 0.0609
_refine_ls_wR_factor_ref 0.0625
_reflns_number_gt 17207
_reflns_number_total 19744
_reflns_threshold_expression >2sigma(I)
_cod_data_source_file om100764c_si_002.cif
_cod_data_source_block YI1W
_cod_depositor_comments
;
The following automatic conversions were performed:

'_symmetry_cell_setting' value 'Triclinic' changed to 'triclinic'
according to /home/saulius/struct/CIF-dictionaries/cif_core.dic
dictionary named 'cif_core.dic' version 2.4.1 from 2010-06-29.

Automatic conversion script
Id: cif_fix_values 1715 2011-07-08 13:25:40Z adriana 
;
_cod_database_code 4067002

loop_
_symmetry_equiv_pos_as_xyz
'x, y, z'
'-x, -y, -z'

loop_
_atom_site_label
_atom_site_type_symbol
_atom_site_fract_x
_atom_site_fract_y
_atom_site_fract_z
_atom_site_U_iso_or_equiv
_atom_site_adp_type
_atom_site_occupancy
_atom_site_symmetry_multiplicity
_atom_site_calc_flag
_atom_site_refinement_flags
_atom_site_disorder_assembly
_atom_site_disorder_group
Ru1 Ru 1.029187(5) 0.072172(5) 0.311542(3) 0.00896(2) Uani 1 1 d . . .
H1 H 1.0341(13) 0.0146(11) 0.3835(8) 0.027(3) Uiso 1 1 d . . .
P1 P 1.026680(19) 0.239633(16) 0.404374(11) 0.00964(3) Uani 1 1 d . . .
O1 O 1.33852(6) 0.13413(7) 0.37363(5) 0.02522(14) Uani 1 1 d . . .
O2 O 0.80553(5) 0.02643(5) 0.27073(3) 0.01174(9) Uani 1 1 d . . .
N1 N 0.62059(6) -0.06293(6) 0.15787(4) 0.01283(10) Uani 1 1 d . . .
C1 C 1.06253(7) 0.10104(6) 0.10489(5) 0.01243(11) Uani 1 1 d . . .
H1A H 1.1533 0.0929 0.1077 0.015 Uiso 1 1 calc R . .
C2 C 0.97841(7) 0.03433(6) 0.14471(4) 0.01064(10) Uani 1 1 d . . .
C3 C 0.84079(7) 0.04856(6) 0.13863(4) 0.01056(10) Uani 1 1 d . . .
C4 C 0.79554(7) 0.12496(6) 0.09522(4) 0.01194(11) Uani 1 1 d . . .
H4 H 0.7041 0.1319 0.0917 0.014 Uiso 1 1 calc R . .
C5 C 0.83852(8) 0.27671(7) 0.01443(5) 0.01434(12) Uani 1 1 d . . .
H5 H 0.7487 0.2867 0.0122 0.017 Uiso 1 1 calc R . .
C6 C 0.92620(8) 0.34286(7) -0.02229(5) 0.01622(13) Uani 1 1 d . . .
H6 H 0.8965 0.3982 -0.0501 0.019 Uiso 1 1 calc R . .
C7 C 1.06030(9) 0.32900(7) -0.01887(5) 0.01706(13) Uani 1 1 d . . .
H7 H 1.1197 0.3748 -0.0449 0.020 Uiso 1 1 calc R . .
C8 C 1.10602(8) 0.25019(7) 0.02158(5) 0.01581(13) Uani 1 1 d . . .
H8 H 1.1967 0.2421 0.0236 0.019 Uiso 1 1 calc R . .
C9 C 1.01780(7) 0.18063(6) 0.06042(5) 0.01235(11) Uani 1 1 d . . .
C10 C 0.88217(7) 0.19351(6) 0.05559(4) 0.01192(11) Uani 1 1 d . . .
C11 C 1.03395(7) -0.04546(6) 0.19042(4) 0.01079(11) Uani 1 1 d . . .
C12 C 0.96922(7) -0.12102(6) 0.23328(5) 0.01187(11) Uani 1 1 d . . .
C13 C 1.05248(8) -0.20316(7) 0.25704(5) 0.01517(12) Uani 1 1 d . . .
H13B H 1.0093 -0.2830 0.2198 0.018 Uiso 1 1 calc R . .
H13A H 1.0596 -0.2079 0.3162 0.018 Uiso 1 1 calc R . .
C14 C 1.19698(8) -0.14784(7) 0.24531(5) 0.01638(13) Uani 1 1 d . . .
H14A H 1.2355 -0.2094 0.2206 0.020 Uiso 1 1 calc R . .
H14B H 1.2629 -0.1017 0.3000 0.020 Uiso 1 1 calc R . .
C15 C 1.17255(8) -0.06740(7) 0.18490(5) 0.01348(12) Uani 1 1 d . . .
H15A H 1.2487 0.0073 0.2029 0.016 Uiso 1 1 calc R . .
H15B H 1.1672 -0.1066 0.1266 0.016 Uiso 1 1 calc R . .
C16 C 0.75241(7) 0.00005(6) 0.19178(4) 0.01048(10) Uani 1 1 d . . .
C17 C 0.55574(8) -0.10777(7) 0.06747(5) 0.01865(14) Uani 1 1 d . . .
H17C H 0.6270 -0.0913 0.0368 0.028 Uiso 1 1 calc R . .
H17B H 0.4840 -0.0693 0.0499 0.028 Uiso 1 1 calc R . .
H17A H 0.5127 -0.1928 0.0551 0.028 Uiso 1 1 calc R . .
C18 C 0.52851(8) -0.09158(8) 0.21158(5) 0.01761(13) Uani 1 1 d . . .
H18C H 0.5781 -0.0522 0.2705 0.026 Uiso 1 1 calc R . .
H18A H 0.4999 -0.1768 0.2055 0.026 Uiso 1 1 calc R . .
H18B H 0.4457 -0.0650 0.1948 0.026 Uiso 1 1 calc R . .
C19 C 1.21848(8) 0.11050(7) 0.34915(5) 0.01509(12) Uani 1 1 d . . .
C20 C 1.15268(8) 0.29170(6) 0.51071(5) 0.01314(11) Uani 1 1 d . . .
H20 H 1.1079 0.3364 0.5475 0.016 Uiso 1 1 calc R . .
C21 C 1.29495(9) 0.37689(7) 0.51723(5) 0.01939(14) Uani 1 1 d . . .
H21A H 1.3470 0.3356 0.4849 0.023 Uiso 1 1 calc R . .
H21B H 1.2804 0.4432 0.4926 0.023 Uiso 1 1 calc R . .
C22 C 1.38046(10) 0.42425(8) 0.60990(6) 0.02378(17) Uani 1 1 d . . .
H22A H 1.4726 0.4771 0.6129 0.029 Uiso 1 1 calc R . .
H22B H 1.3315 0.4707 0.6411 0.029 Uiso 1 1 calc R . .
C23 C 1.40139(9) 0.32447(8) 0.65130(5) 0.01991(15) Uani 1 1 d . . .
H23B H 1.4596 0.2835 0.6243 0.024 Uiso 1 1 calc R . .
H23A H 1.4511 0.3572 0.7117 0.024 Uiso 1 1 calc R . .
C24 C 1.26137(9) 0.23731(8) 0.64268(5) 0.01985(15) Uani 1 1 d . . .
H24B H 1.2078 0.2763 0.6753 0.024 Uiso 1 1 calc R . .
H24A H 1.2774 0.1707 0.6665 0.024 Uiso 1 1 calc R . .
C25 C 1.17630(8) 0.19064(7) 0.55056(5) 0.01591(13) Uani 1 1 d . . .
H25B H 1.0850 0.1362 0.5473 0.019 Uiso 1 1 calc R . .
H25A H 1.2264 0.1463 0.5187 0.019 Uiso 1 1 calc R . .
C26 C 0.85288(7) 0.21928(6) 0.42525(4) 0.01136(11) Uani 1 1 d . . .
H26 H 0.7841 0.2008 0.3690 0.014 Uiso 1 1 calc R . .
C27 C 0.81166(8) 0.11247(7) 0.46252(5) 0.01436(12) Uani 1 1 d . . .
H27B H 0.8240 0.0427 0.4273 0.017 Uiso 1 1 calc R . .
H27A H 0.8736 0.1278 0.5199 0.017 Uiso 1 1 calc R . .
C28 C 0.65959(8) 0.08753(7) 0.46644(6) 0.01760(13) Uani 1 1 d . . .
H28B H 0.5972 0.0654 0.4085 0.021 Uiso 1 1 calc R . .
H28A H 0.6365 0.0206 0.4927 0.021 Uiso 1 1 calc R . .
C29 C 0.63501(8) 0.19506(7) 0.51729(5) 0.01674(13) Uani 1 1 d . . .
H29B H 0.5349 0.1784 0.5159 0.020 Uiso 1 1 calc R . .
H29A H 0.6897 0.2121 0.5767 0.020 Uiso 1 1 calc R . .
C30 C 0.67802(8) 0.30202(7) 0.48162(5) 0.01675(13) Uani 1 1 d . . .
H30A H 0.6654 0.3714 0.5172 0.020 Uiso 1 1 calc R . .
H30B H 0.6171 0.2878 0.4241 0.020 Uiso 1 1 calc R . .
C31 C 0.83097(8) 0.32744(7) 0.47855(5) 0.01581(13) Uani 1 1 d . . .
H31A H 0.8928 0.3471 0.5364 0.019 Uiso 1 1 calc R . .
H31B H 0.8555 0.3957 0.4537 0.019 Uiso 1 1 calc R . .
C32 C 1.05335(8) 0.36731(6) 0.35592(4) 0.01215(11) Uani 1 1 d . . .
H32 H 1.0781 0.4404 0.4016 0.015 Uiso 1 1 calc R . .
C33 C 0.92189(8) 0.36420(7) 0.28962(5) 0.01647(13) Uani 1 1 d . . .
H33A H 0.8944 0.2915 0.2443 0.020 Uiso 1 1 calc R . .
H33B H 0.8441 0.3630 0.3162 0.020 Uiso 1 1 calc R . .
C34 C 0.94830(10) 0.47144(8) 0.25164(6) 0.02093(15) Uani 1 1 d . . .
H34B H 0.8642 0.4646 0.2067 0.025 Uiso 1 1 calc R . .
H34A H 0.9645 0.5433 0.2959 0.025 Uiso 1 1 calc R . .
C35 C 1.07394(10) 0.48342(7) 0.21469(5) 0.01943(14) Uani 1 1 d . . .
H35B H 1.0523 0.4175 0.1648 0.023 Uiso 1 1 calc R . .
H35A H 1.0925 0.5576 0.1959 0.023 Uiso 1 1 calc R . .
C36 C 1.20369(9) 0.48308(8) 0.27923(5) 0.02018(15) Uani 1 1 d . . .
H36B H 1.2326 0.5545 0.3258 0.024 Uiso 1 1 calc R . .
H36A H 1.2811 0.4844 0.2523 0.024 Uiso 1 1 calc R . .
C37 C 1.17483(8) 0.37387(7) 0.31467(5) 0.01679(13) Uani 1 1 d . . .
H37A H 1.2599 0.3759 0.3570 0.020 Uiso 1 1 calc R . .
H37B H 1.1517 0.3027 0.2686 0.020 Uiso 1 1 calc R . .
Cl1 Cl 0.36859(7) 0.56622(13) 0.09886(5) 0.02752(12) Uani 0.842(7) 1 d P A 1
Cl2 Cl 0.67067(8) 0.62319(17) 0.12981(4) 0.03299(17) Uani 0.842(7) 1 d P A 1
C38 C 0.5140(5) 0.5087(3) 0.1176(2) 0.0252(4) Uani 0.842(7) 1 d P A 1
H38B H 0.5026 0.4427 0.0697 0.030 Uiso 0.842(7) 1 calc PR A 1
H38A H 0.5199 0.4787 0.1693 0.030 Uiso 0.842(7) 1 calc PR A 1
Cl1A Cl 0.3733(4) 0.5439(5) 0.1004(3) 0.02752(12) Uani 0.158(7) 1 d P A 2
Cl2A Cl 0.6610(4) 0.5909(6) 0.1279(3) 0.03299(17) Uani 0.158(7) 1 d P A 2
C38A C 0.513(3) 0.495(2) 0.1069(14) 0.0252(4) Uani 0.158(7) 1 d P A 2
H38C H 0.5160 0.4500 0.1508 0.030 Uiso 0.158(7) 1 calc PR A 2
H38D H 0.4991 0.4399 0.0527 0.030 Uiso 0.158(7) 1 calc PR A 2
F1 F 0.5730(2) 0.27294(19) 0.11793(19) 0.0270(3) Uani 0.820(11) 1 d P B 1
F2 F 0.3993(3) 0.1131(2) 0.11733(14) 0.0310(3) Uani 0.820(11) 1 d P B 1
F3 F 0.4151(4) 0.2873(2) 0.19685(17) 0.0387(4) Uani 0.820(11) 1 d P B 1
F4 F 0.5849(2) 0.1899(3) 0.23316(14) 0.0371(3) Uani 0.820(11) 1 d P B 1
B1 B 0.4954(11) 0.2203(9) 0.1684(6) 0.0212(6) Uani 0.820(11) 1 d P B 1
F1A F 0.5899(11) 0.2864(8) 0.1384(6) 0.0270(3) Uani 0.180(11) 1 d P B 2
F2A F 0.4290(9) 0.1158(11) 0.1204(7) 0.0310(3) Uani 0.180(11) 1 d P B 2
F3A F 0.4556(11) 0.3067(9) 0.2120(7) 0.0387(4) Uani 0.180(11) 1 d P B 2
F4A F 0.5763(11) 0.2159(9) 0.2419(7) 0.0371(3) Uani 0.180(11) 1 d P B 2
B1A B 0.501(5) 0.215(5) 0.175(3) 0.0212(6) Uani 0.180(11) 1 d P B 2
H12 H 0.8760(11) -0.1412(9) 0.2318(7) 0.011(2) Uiso 1 1 d . . .

loop_
_atom_site_aniso_label
_atom_site_aniso_U_11
_atom_site_aniso_U_22
_atom_site_aniso_U_33
_atom_site_aniso_U_23
_atom_site_aniso_U_13
_atom_site_aniso_U_12
Ru1 0.00799(2) 0.00907(2) 0.00959(2) 0.00226(2) 0.00205(2) 0.00226(2)
P1 0.01013(7) 0.00849(7) 0.00960(7) 0.00238(5) 0.00192(6) 0.00188(5)
O1 0.0112(2) 0.0318(3) 0.0268(3) -0.0011(3) 0.0011(2) 0.0048(2)
O2 0.0103(2) 0.0140(2) 0.0104(2) 0.00218(16) 0.00251(16) 0.00329(17)
N1 0.0089(2) 0.0145(3) 0.0134(2) 0.0036(2) 0.00185(19) 0.00093(19)
C1 0.0111(3) 0.0133(3) 0.0140(3) 0.0040(2) 0.0048(2) 0.0036(2)
C2 0.0100(3) 0.0107(3) 0.0109(3) 0.0018(2) 0.0028(2) 0.0028(2)
C3 0.0091(2) 0.0112(3) 0.0109(3) 0.0024(2) 0.0029(2) 0.0022(2)
C4 0.0102(3) 0.0131(3) 0.0125(3) 0.0036(2) 0.0028(2) 0.0030(2)
C5 0.0145(3) 0.0142(3) 0.0145(3) 0.0050(2) 0.0032(2) 0.0038(2)
C6 0.0185(3) 0.0140(3) 0.0159(3) 0.0060(2) 0.0036(3) 0.0035(2)
C7 0.0181(3) 0.0160(3) 0.0176(3) 0.0069(3) 0.0068(3) 0.0021(3)
C8 0.0143(3) 0.0166(3) 0.0178(3) 0.0063(2) 0.0068(2) 0.0030(2)
C9 0.0124(3) 0.0126(3) 0.0126(3) 0.0037(2) 0.0045(2) 0.0029(2)
C10 0.0125(3) 0.0116(3) 0.0112(3) 0.0028(2) 0.0028(2) 0.0028(2)
C11 0.0106(3) 0.0109(3) 0.0112(3) 0.0025(2) 0.0033(2) 0.0035(2)
C12 0.0117(3) 0.0103(3) 0.0140(3) 0.0027(2) 0.0044(2) 0.0032(2)
C13 0.0161(3) 0.0131(3) 0.0195(3) 0.0064(2) 0.0066(3) 0.0065(2)
C14 0.0142(3) 0.0169(3) 0.0220(3) 0.0080(3) 0.0064(3) 0.0080(2)
C15 0.0123(3) 0.0142(3) 0.0167(3) 0.0046(2) 0.0065(2) 0.0058(2)
C16 0.0091(2) 0.0106(3) 0.0119(3) 0.0030(2) 0.0027(2) 0.0030(2)
C17 0.0153(3) 0.0188(3) 0.0154(3) 0.0042(3) -0.0025(3) -0.0012(3)
C18 0.0105(3) 0.0219(3) 0.0215(3) 0.0089(3) 0.0061(3) 0.0024(2)
C19 0.0135(3) 0.0159(3) 0.0144(3) 0.0012(2) 0.0031(2) 0.0038(2)
C20 0.0137(3) 0.0118(3) 0.0118(3) 0.0028(2) 0.0008(2) 0.0022(2)
C21 0.0174(3) 0.0174(3) 0.0171(3) 0.0059(3) -0.0014(3) -0.0024(3)
C22 0.0220(4) 0.0187(4) 0.0199(4) 0.0014(3) -0.0049(3) -0.0022(3)
C23 0.0160(3) 0.0270(4) 0.0136(3) 0.0037(3) 0.0004(3) 0.0046(3)
C24 0.0175(3) 0.0274(4) 0.0143(3) 0.0089(3) 0.0021(3) 0.0049(3)
C25 0.0151(3) 0.0159(3) 0.0149(3) 0.0065(2) 0.0003(2) 0.0023(2)
C26 0.0123(3) 0.0101(3) 0.0117(3) 0.0022(2) 0.0040(2) 0.0028(2)
C27 0.0158(3) 0.0134(3) 0.0172(3) 0.0062(2) 0.0076(2) 0.0054(2)
C28 0.0165(3) 0.0144(3) 0.0243(4) 0.0052(3) 0.0105(3) 0.0039(2)
C29 0.0159(3) 0.0187(3) 0.0178(3) 0.0042(3) 0.0081(3) 0.0061(3)
C30 0.0174(3) 0.0152(3) 0.0200(3) 0.0034(3) 0.0077(3) 0.0074(3)
C31 0.0168(3) 0.0116(3) 0.0187(3) 0.0006(2) 0.0071(3) 0.0035(2)
C32 0.0144(3) 0.0099(3) 0.0113(3) 0.0034(2) 0.0025(2) 0.0021(2)
C33 0.0165(3) 0.0157(3) 0.0168(3) 0.0071(2) 0.0012(2) 0.0042(2)
C34 0.0269(4) 0.0191(3) 0.0216(4) 0.0119(3) 0.0070(3) 0.0100(3)
C35 0.0293(4) 0.0157(3) 0.0151(3) 0.0075(3) 0.0069(3) 0.0063(3)
C36 0.0231(4) 0.0184(3) 0.0180(3) 0.0083(3) 0.0068(3) 0.0000(3)
C37 0.0168(3) 0.0186(3) 0.0171(3) 0.0085(3) 0.0065(3) 0.0043(3)
Cl1 0.01771(10) 0.0275(3) 0.03594(13) 0.01129(19) 0.00182(9) 0.00590(16)
Cl2 0.01841(13) 0.0417(5) 0.03329(13) 0.0005(2) 0.00856(11) 0.0030(2)
C38 0.0342(5) 0.0190(10) 0.0245(11) 0.0038(7) 0.0080(8) 0.0123(8)
Cl1A 0.01771(10) 0.0275(3) 0.03594(13) 0.01129(19) 0.00182(9) 0.00590(16)
Cl2A 0.01841(13) 0.0417(5) 0.03329(13) 0.0005(2) 0.00856(11) 0.0030(2)
C38A 0.0342(5) 0.0190(10) 0.0245(11) 0.0038(7) 0.0080(8) 0.0123(8)
F1 0.0293(6) 0.0233(5) 0.0365(9) 0.0118(6) 0.0186(7) 0.0102(4)
F2 0.0200(7) 0.0367(4) 0.0292(4) 0.0074(3) 0.0056(6) -0.0038(6)
F3 0.0377(10) 0.0392(7) 0.0546(9) 0.0144(6) 0.0294(8) 0.0217(7)
F4 0.0336(4) 0.0338(9) 0.0398(6) 0.0137(6) -0.0041(4) 0.0108(5)
B1 0.0199(11) 0.0238(12) 0.0251(18) 0.0103(9) 0.0083(12) 0.0106(6)
F1A 0.0293(6) 0.0233(5) 0.0365(9) 0.0118(6) 0.0186(7) 0.0102(4)
F2A 0.0200(7) 0.0367(4) 0.0292(4) 0.0074(3) 0.0056(6) -0.0038(6)
F3A 0.0377(10) 0.0392(7) 0.0546(9) 0.0144(6) 0.0294(8) 0.0217(7)
F4A 0.0336(4) 0.0338(9) 0.0398(6) 0.0137(6) -0.0041(4) 0.0108(5)
B1A 0.0199(11) 0.0238(12) 0.0251(18) 0.0103(9) 0.0083(12) 0.0106(6)

loop_
_atom_type_symbol
_atom_type_description
_atom_type_scat_dispersion_real
_atom_type_scat_dispersion_imag
_atom_type_scat_source
O O 0.0106 0.0060 'International Tables Vol C Tables 4.2.6.8 and 6.1.1.4'
Ru Ru -1.2594 0.8363 'International Tables Vol C Tables 4.2.6.8 and 6.1.1.4'
F F 0.0171 0.0103 'International Tables Vol C Tables 4.2.6.8 and 6.1.1.4'
H H 0.0000 0.0000 'International Tables Vol C Tables 4.2.6.8 and 6.1.1.4'
P P 0.1023 0.0942 'International Tables Vol C Tables 4.2.6.8 and 6.1.1.4'
N N 0.0061 0.0033 'International Tables Vol C Tables 4.2.6.8 and 6.1.1.4'
Cl Cl 0.1484 0.1585 'International Tables Vol C Tables 4.2.6.8 and 6.1.1.4'
B B 0.0013 0.0007 'International Tables Vol C Tables 4.2.6.8 and 6.1.1.4'
C C 0.0033 0.0016 'International Tables Vol C Tables 4.2.6.8 and 6.1.1.4'

loop_
_geom_angle_atom_site_label_1
_geom_angle_atom_site_label_2
_geom_angle_atom_site_label_3
_geom_angle
Ru1 C12 H12 97.6(7)
P1 Ru1 H1 86.9(5)
P1 C20 H20 106.0
P1 C26 H26 106.0
P1 C32 H32 108.1
O1 C19 Ru1 179.29(8)
O2 Ru1 H1 95.4(5)
O2 Ru1 P1 88.448(15)
O2 Ru1 C11 90.78(2)
O2 Ru1 C12 77.39(2)
O2 C16 N1 121.21(6)
O2 C16 C3 117.74(6)
N1 C16 C3 120.94(6)
N1 C17 H17C 109.5
N1 C17 H17B 109.5
N1 C17 H17A 109.5
N1 C18 H18C 109.5
N1 C18 H18A 109.5
N1 C18 H18B 109.5
C1 C2 C3 117.19(6)
C1 C2 C11 118.80(6)
C1 C9 C8 121.82(7)
C1 C9 C10 119.40(6)
C2 C1 H1A 118.8
C2 C1 C9 122.41(7)
C2 C3 C16 121.75(6)
C2 C11 Ru1 87.69(4)
C2 C11 C15 120.94(6)
C3 C2 C11 124.01(6)
C3 C4 H4 119.3
C3 C4 C10 121.46(7)
C4 C3 C2 121.09(6)
C4 C3 C16 116.16(6)
C4 C10 C5 121.61(7)
C4 C10 C9 118.46(7)
C5 C6 H6 119.8
C5 C6 C7 120.34(7)
C5 C10 C9 119.89(7)
C6 C5 H5 120.0
C6 C5 C10 119.98(7)
C6 C7 H7 119.5
C7 C6 H6 119.8
C7 C8 H8 120.0
C7 C8 C9 120.08(7)
C8 C7 C6 120.92(7)
C8 C7 H7 119.5
C9 C1 H1A 118.8
C9 C8 H8 120.0
C10 C4 H4 119.3
C10 C5 H5 120.0
C10 C9 C8 118.78(7)
C11 Ru1 H1 113.7(5)
C11 Ru1 P1 159.351(19)
C11 Ru1 C12 35.08(2)
C11 C12 Ru1 70.41(4)
C11 C12 C13 111.56(6)
C11 C12 H12 126.5(7)
C11 C15 C14 104.66(6)
C11 C15 H15A 110.8
C11 C15 H15B 110.8
C12 Ru1 H1 82.6(5)
C12 Ru1 P1 161.466(19)
C12 C11 Ru1 74.50(4)
C12 C11 C2 128.97(6)
C12 C11 C15 109.57(6)
C12 C13 H13B 110.9
C12 C13 H13A 110.9
C12 C13 C14 104.09(6)
C13 C12 Ru1 121.33(5)
C13 C12 H12 118.4(7)
C13 C14 H14A 110.6
C13 C14 H14B 110.6
C13 C14 C15 105.49(6)
H13B C13 H13A 109.0
C14 C13 H13B 110.9
C14 C13 H13A 110.9
C14 C15 H15A 110.8
C14 C15 H15B 110.8
H14A C14 H14B 108.8
C15 C11 Ru1 117.74(5)
C15 C14 H14A 110.6
C15 C14 H14B 110.6
H15A C15 H15B 108.9
C16 O2 Ru1 115.84(4)
C16 N1 C17 124.61(6)
C16 N1 C18 120.23(6)
H17C C17 H17B 109.5
H17C C17 H17A 109.5
H17B C17 H17A 109.5
C18 N1 C17 115.17(6)
H18C C18 H18A 109.5
H18C C18 H18B 109.5
H18A C18 H18B 109.5
C19 Ru1 H1 83.1(5)
C19 Ru1 P1 90.82(2)
C19 Ru1 O2 178.35(3)
C19 Ru1 C11 90.42(3)
C19 Ru1 C12 103.01(3)
C20 P1 Ru1 119.81(2)
C20 C21 H21A 109.6
C20 C21 H21B 109.6
C20 C25 H25B 109.5
C20 C25 H25A 109.5
C21 C20 P1 116.23(5)
C21 C20 H20 106.0
C21 C22 H22A 109.4
C21 C22 H22B 109.4
H21A C21 H21B 108.1
C22 C21 C20 110.36(7)
C22 C21 H21A 109.6
C22 C21 H21B 109.6
C22 C23 H23B 109.5
C22 C23 H23A 109.5
H22A C22 H22B 108.0
C23 C22 C21 111.34(7)
C23 C22 H22A 109.4
C23 C22 H22B 109.4
C23 C24 H24B 109.3
C23 C24 H24A 109.3
C23 C24 C25 111.48(7)
H23B C23 H23A 108.1
C24 C23 C22 110.59(7)
C24 C23 H23B 109.5
C24 C23 H23A 109.5
C24 C25 C20 110.85(7)
C24 C25 H25B 109.5
C24 C25 H25A 109.5
H24B C24 H24A 108.0
C25 C20 P1 112.79(5)
C25 C20 H20 106.0
C25 C20 C21 109.17(6)
C25 C24 H24B 109.3
C25 C24 H24A 109.3
H25B C25 H25A 108.1
C26 P1 Ru1 110.10(2)
C26 P1 C20 104.56(3)
C26 P1 C32 105.76(3)
C26 C27 H27B 109.5
C26 C27 H27A 109.5
C26 C31 H31A 109.7
C26 C31 H31B 109.7
C27 C26 P1 112.41(5)
C27 C26 H26 106.0
C27 C28 H28B 109.4
C27 C28 H28A 109.4
H27B C27 H27A 108.1
C28 C27 C26 110.81(6)
C28 C27 H27B 109.5
C28 C27 H27A 109.5
C28 C29 H29B 109.5
C28 C29 H29A 109.5
H28B C28 H28A 108.0
C29 C28 C27 111.01(7)
C29 C28 H28B 109.4
C29 C28 H28A 109.4
C29 C30 H30A 109.4
C29 C30 H30B 109.4
C29 C30 C31 111.23(7)
H29B C29 H29A 108.1
C30 C29 C28 110.85(6)
C30 C29 H29B 109.5
C30 C29 H29A 109.5
C30 C31 C26 109.94(6)
C30 C31 H31A 109.7
C30 C31 H31B 109.7
H30A C30 H30B 108.0
C31 C26 P1 115.91(5)
C31 C26 H26 106.0
C31 C26 C27 109.80(6)
C31 C30 H30A 109.4
C31 C30 H30B 109.4
H31A C31 H31B 108.2
C32 P1 Ru1 110.29(2)
C32 P1 C20 105.32(3)
C32 C33 H33A 109.5
C32 C33 H33B 109.5
C32 C37 H37A 109.4
C32 C37 H37B 109.4
C33 C32 P1 112.68(5)
C33 C32 H32 108.1
C33 C32 C37 108.91(6)
C33 C34 H34B 109.2
C33 C34 H34A 109.2
H33A C33 H33B 108.0
C34 C33 C32 110.93(7)
C34 C33 H33A 109.5
C34 C33 H33B 109.5
C34 C35 H35B 109.4
C34 C35 H35A 109.4
H34B C34 H34A 107.9
C35 C34 C33 112.25(7)
C35 C34 H34B 109.2
C35 C34 H34A 109.2
C35 C36 H36B 109.5
C35 C36 H36A 109.5
C35 C36 C37 110.68(7)
H35B C35 H35A 108.0
C36 C35 C34 111.29(7)
C36 C35 H35B 109.4
C36 C35 H35A 109.4
C36 C37 C32 111.24(7)
C36 C37 H37A 109.4
C36 C37 H37B 109.4
H36B C36 H36A 108.1
C37 C32 P1 110.76(5)
C37 C32 H32 108.1
C37 C36 H36B 109.5
C37 C36 H36A 109.5
H37A C37 H37B 108.0
Cl1 C38 Cl2 109.0(2)
Cl1 C38 H38B 109.9
Cl1 C38 H38A 109.9
Cl2 C38 H38B 109.9
Cl2 C38 H38A 109.9
H38B C38 H38A 108.3
Cl1A C38A H38C 107.9
Cl1A C38A H38D 107.9
Cl2A C38A Cl1A 117.5(14)
Cl2A C38A H38C 107.9
Cl2A C38A H38D 107.9
H38C C38A H38D 107.2
F1 B1 F2 108.0(7)
F1 B1 F4 110.0(7)
F2 B1 F4 106.3(6)
F3 B1 F1 112.1(6)
F3 B1 F2 105.6(7)
F3 B1 F4 114.3(7)
F2A B1A F1A 110(4)
F2A B1A F3A 130(4)
F3A B1A F1A 94(3)
F4A B1A F1A 104(4)
F4A B1A F2A 121(3)
F4A B1A F3A 92(4)

loop_
_geom_bond_atom_site_label_1
_geom_bond_atom_site_label_2
_geom_bond_distance
Ru1 H1 1.490(13)
Ru1 P1 2.33092(19)
Ru1 O2 2.1467(5)
Ru1 C11 2.2771(7)
Ru1 C12 2.3291(7)
Ru1 C19 1.8202(8)
P1 C20 1.8607(7)
P1 C26 1.8531(7)
P1 C32 1.8549(7)
O1 C19 1.1555(10)
O2 C16 1.2664(8)
N1 C16 1.3233(9)
N1 C17 1.4599(10)
N1 C18 1.4598(10)
C1 H1A 0.9500
C1 C2 1.3914(10)
C1 C9 1.4155(10)
C2 C3 1.4440(10)
C2 C11 1.4737(10)
C3 C4 1.3745(10)
C3 C16 1.4919(10)
C4 H4 0.9500
C4 C10 1.4158(10)
C5 H5 0.9500
C5 C6 1.3733(11)
C5 C10 1.4176(11)
C6 H6 0.9500
C6 C7 1.4126(12)
C7 H7 0.9500
C7 C8 1.3737(12)
C8 H8 0.9500
C8 C9 1.4222(10)
C9 C10 1.4206(10)
C11 C12 1.3891(10)
C11 C15 1.5227(10)
C12 C13 1.5054(10)
C12 H12 0.920(10)
C13 H13B 0.9900
C13 H13A 0.9900
C13 C14 1.5396(11)
C14 H14A 0.9900
C14 H14B 0.9900
C14 C15 1.5430(11)
C15 H15A 0.9900
C15 H15B 0.9900
C17 H17C 0.9800
C17 H17B 0.9800
C17 H17A 0.9800
C18 H18C 0.9800
C18 H18A 0.9800
C18 H18B 0.9800
C20 H20 1.0000
C20 C21 1.5383(11)
C20 C25 1.5330(11)
C21 H21A 0.9900
C21 H21B 0.9900
C21 C22 1.5380(12)
C22 H22A 0.9900
C22 H22B 0.9900
C22 C23 1.5267(13)
C23 H23B 0.9900
C23 H23A 0.9900
C23 C24 1.5228(12)
C24 H24B 0.9900
C24 H24A 0.9900
C24 C25 1.5287(11)
C25 H25B 0.9900
C25 H25A 0.9900
C26 H26 1.0000
C26 C27 1.5378(10)
C26 C31 1.5378(10)
C27 H27B 0.9900
C27 H27A 0.9900
C27 C28 1.5312(11)
C28 H28B 0.9900
C28 H28A 0.9900
C28 C29 1.5264(11)
C29 H29B 0.9900
C29 H29A 0.9900
C29 C30 1.5262(12)
C30 H30A 0.9900
C30 H30B 0.9900
C30 C31 1.5357(11)
C31 H31A 0.9900
C31 H31B 0.9900
C32 H32 1.0000
C32 C33 1.5384(11)
C32 C37 1.5387(11)
C33 H33A 0.9900
C33 H33B 0.9900
C33 C34 1.5325(11)
C34 H34B 0.9900
C34 H34A 0.9900
C34 C35 1.5294(13)
C35 H35B 0.9900
C35 H35A 0.9900
C35 C36 1.5238(13)
C36 H36B 0.9900
C36 H36A 0.9900
C36 C37 1.5300(11)
C37 H37A 0.9900
C37 H37B 0.9900
Cl1 C38 1.780(4)
Cl2 C38 1.796(5)
C38 H38B 0.9900
C38 H38A 0.9900
Cl1A C38A 1.66(3)
Cl2A C38A 1.60(3)
C38A H38C 0.9900
C38A H38D 0.9900
F1 B1 1.407(10)
F2 B1 1.419(12)
F3 B1 1.381(10)
F4 B1 1.423(7)
F1A B1A 1.41(5)
F2A B1A 1.31(6)
F3A B1A 1.40(5)
F4A B1A 1.21(4)

loop_
_geom_torsion_atom_site_label_1
_geom_torsion_atom_site_label_2
_geom_torsion_atom_site_label_3
_geom_torsion_atom_site_label_4
_geom_torsion
Ru1 P1 C20 C21 88.41(6)
Ru1 P1 C20 C25 -38.75(6)
Ru1 P1 C26 C27 58.49(5)
Ru1 P1 C26 C31 -174.09(5)
Ru1 P1 C32 C33 76.06(6)
Ru1 P1 C32 C37 -46.22(5)
Ru1 O2 C16 N1 158.89(5)
Ru1 O2 C16 C3 -24.80(8)
Ru1 C11 C12 C13 -116.93(6)
Ru1 C11 C15 C14 71.18(7)
Ru1 C12 C13 C14 -64.52(7)
P1 Ru1 O2 C16 130.47(5)
P1 Ru1 C11 C2 -22.50(8)
P1 Ru1 C11 C12 -154.14(4)
P1 Ru1 C11 C15 101.57(6)
P1 Ru1 C12 C11 151.06(5)
P1 Ru1 C12 C13 -105.05(7)
P1 Ru1 C19 O1 93(8)
P1 C20 C21 C22 172.90(6)
P1 C20 C25 C24 -170.88(5)
P1 C26 C27 C28 -171.45(5)
P1 C26 C31 C30 173.25(5)
P1 C32 C33 C34 179.69(5)
P1 C32 C37 C36 -176.50(5)
O2 Ru1 P1 C20 142.49(3)
O2 Ru1 P1 C26 21.27(3)
O2 Ru1 P1 C32 -95.06(3)
O2 Ru1 C11 C2 65.16(4)
O2 Ru1 C11 C12 -66.47(4)
O2 Ru1 C11 C15 -170.77(5)
O2 Ru1 C12 C11 110.04(4)
O2 Ru1 C12 C13 -146.06(6)
O2 Ru1 C19 O1 29(8)
C1 C2 C3 C4 0.01(10)
C1 C2 C3 C16 -168.04(6)
C1 C2 C11 Ru1 113.21(6)
C1 C2 C11 C12 -178.92(7)
C1 C2 C11 C15 -8.05(10)
C1 C9 C10 C4 -0.50(10)
C1 C9 C10 C5 177.21(7)
C2 C1 C9 C8 178.59(7)
C2 C1 C9 C10 -0.16(11)
C2 C3 C4 C10 -0.68(11)
C2 C3 C16 O2 52.71(9)
C2 C3 C16 N1 -130.98(7)
C2 C11 C12 Ru1 -73.85(7)
C2 C11 C12 C13 169.22(7)
C2 C11 C15 C14 176.37(6)
C3 C2 C11 Ru1 -66.52(7)
C3 C2 C11 C12 1.35(11)
C3 C2 C11 C15 172.22(6)
C3 C4 C10 C5 -176.75(7)
C3 C4 C10 C9 0.92(10)
C4 C3 C16 O2 -115.90(7)
C4 C3 C16 N1 60.42(9)
C5 C6 C7 C8 -0.51(12)
C6 C5 C10 C4 179.06(7)
C6 C5 C10 C9 1.42(11)
C6 C7 C8 C9 0.34(12)
C7 C8 C9 C1 -178.05(7)
C7 C8 C9 C10 0.70(11)
C8 C9 C10 C4 -179.28(7)
C8 C9 C10 C5 -1.57(11)
C9 C1 C2 C3 0.41(10)
C9 C1 C2 C11 -179.34(6)
C10 C5 C6 C7 -0.37(12)
C11 Ru1 P1 C20 -129.42(6)
C11 Ru1 P1 C26 109.36(6)
C11 Ru1 P1 C32 -6.97(6)
C11 Ru1 O2 C16 -28.89(5)
C11 Ru1 C12 C13 103.89(7)
C11 Ru1 C19 O1 -108(8)
C11 C2 C3 C4 179.74(6)
C11 C2 C3 C16 11.69(10)
C11 C12 C13 C14 15.03(8)
C12 Ru1 P1 C20 102.65(7)
C12 Ru1 P1 C26 -18.56(7)
C12 Ru1 P1 C32 -134.90(6)
C12 Ru1 O2 C16 -61.57(5)
C12 Ru1 C11 C2 131.63(6)
C12 Ru1 C11 C15 -104.30(7)
C12 Ru1 C19 O1 -75(8)
C12 C11 C15 C14 -11.15(8)
C12 C13 C14 C15 -21.09(8)
C13 C14 C15 C11 19.85(8)
C15 C11 C12 Ru1 114.46(5)
C15 C11 C12 C13 -2.47(8)
C16 C3 C4 C10 168.01(6)
C17 N1 C16 O2 -173.05(7)
C17 N1 C16 C3 10.77(11)
C18 N1 C16 O2 7.37(11)
C18 N1 C16 C3 -168.81(7)
C19 Ru1 P1 C20 -36.03(4)
C19 Ru1 P1 C26 -157.25(4)
C19 Ru1 P1 C32 86.42(4)
C19 Ru1 O2 C16 -165.7(10)
C19 Ru1 C11 C2 -115.96(4)
C19 Ru1 C11 C12 112.40(5)
C19 Ru1 C11 C15 8.10(6)
C19 Ru1 C12 C11 -71.60(5)
C19 Ru1 C12 C13 32.30(6)
C20 P1 C26 C27 -71.46(6)
C20 P1 C26 C31 55.96(6)
C20 P1 C32 C33 -153.33(5)
C20 P1 C32 C37 84.39(6)
C20 C21 C22 C23 57.42(10)
C21 C20 C25 C24 58.30(9)
C21 C22 C23 C24 -55.39(10)
C22 C23 C24 C25 55.31(10)
C23 C24 C25 C20 -57.47(9)
C25 C20 C21 C22 -58.17(9)
C26 P1 C20 C21 -147.67(6)
C26 P1 C20 C25 85.17(6)
C26 P1 C32 C33 -42.95(6)
C26 P1 C32 C37 -165.23(5)
C26 C27 C28 C29 -56.80(9)
C27 C26 C31 C30 -58.04(8)
C27 C28 C29 C30 55.66(9)
C28 C29 C30 C31 -56.39(9)
C29 C30 C31 C26 57.71(9)
C31 C26 C27 C28 57.94(8)
C32 P1 C20 C21 -36.43(7)
C32 P1 C20 C25 -163.59(5)
C32 P1 C26 C27 177.62(5)
C32 P1 C26 C31 -54.95(6)
C32 C33 C34 C35 55.25(9)
C33 C32 C37 C36 59.04(8)
C33 C34 C35 C36 -53.65(10)
C34 C35 C36 C37 54.59(9)
C35 C36 C37 C32 -58.26(9)
C37 C32 C33 C34 -57.00(8)
